data_2007567
loop_
_publ_author_name
'Carl Epple'
'Christian Leumann'
'Helen Stoeckli-Evans'

_publ_section_title
(1'<i>S</i>,5'<i>S</i>,6'<i>R</i>,8'<i>S</i>)-1-[(6'-Acetoxy-8'-hydroxy-2'-oxabicyclo[3.2.1]oct-5'-yl)oxymethyl]-<i>N</i>^4^-benzoylcytosine
_journal_issue 8
_journal_name_full 'Acta Crystallographica Section C'
_journal_page_first 1141
_journal_page_last 1143
_journal_paper_doi 10.1107/S010827019800184X
_journal_volume 54
_journal_year 1998
_chemical_formula_moiety 'C21 H23 N3 O7'
_chemical_formula_sum 'C21 H23 N3 O7'
_chemical_formula_weight 429.42
_chemical_name_systematic
;
 ?
;
_space_group_IT_number 4
_symmetry_cell_setting monoclinic
_symmetry_space_group_name_Hall 'P 2yb'
_symmetry_space_group_name_H-M 'P 1 21 1'
_audit_creation_method SHELXL-97
_cell_angle_alpha 90.00
_cell_angle_beta 107.94(2)
_cell_angle_gamma 90.00
_cell_formula_units_Z 2
_cell_length_a 10.564(5)
_cell_length_b 6.268(2)
_cell_length_c 15.878(6)
_cell_measurement_reflns_used 27
_cell_measurement_temperature 193(2)
_cell_measurement_theta_max 14.25
_cell_measurement_theta_min 10.55
_cell_volume 1000.2(7)
_computing_cell_refinement STADI-4
_computing_data_collection 'STADI-4 (Stoe, 1997b)'
_computing_data_reduction 'X-RED (Stoe, 1997a)'
_computing_molecular_graphics 'Xtal_GX (Hall & du Boulay, 1997)'
_computing_publication_material SHELXL97
_computing_structure_refinement 'SHELXL97 (Sheldrick, 1997)'
_computing_structure_solution 'SHELXS97 (Sheldrick, 1990)'
_diffrn_ambient_temperature 193(2)
_diffrn_measured_fraction_theta_full 0.999
_diffrn_measured_fraction_theta_max 0.999
_diffrn_measurement_device_type 'STOE AED-2 four-circle diffractometer'
_diffrn_measurement_method \w/2\q
_diffrn_radiation_monochromator graphite
_diffrn_radiation_source 'fine-focus sealed tube'
_diffrn_radiation_type MoK\a
_diffrn_radiation_wavelength 0.71073
_diffrn_reflns_av_R_equivalents 0.0492
_diffrn_reflns_av_sigmaI/netI 0.0587
_diffrn_reflns_limit_h_max 12
_diffrn_reflns_limit_h_min -12
_diffrn_reflns_limit_k_max 7
_diffrn_reflns_limit_k_min 0
_diffrn_reflns_limit_l_max 18
_diffrn_reflns_limit_l_min -18
_diffrn_reflns_number 3898
_diffrn_reflns_theta_full 25.00
_diffrn_reflns_theta_max 25.00
_diffrn_reflns_theta_min 2.06
_diffrn_standards_decay_% 5.0
_diffrn_standards_interval_time 60
_diffrn_standards_number 2
_exptl_absorpt_coefficient_mu 0.108
_exptl_absorpt_correction_type none
_exptl_crystal_colour colourless
_exptl_crystal_density_diffrn 1.426
_exptl_crystal_density_method 'not measured'
_exptl_crystal_description plate
_exptl_crystal_F_000 452
_exptl_crystal_size_max 0.54
_exptl_crystal_size_mid 0.23
_exptl_crystal_size_min 0.15
_refine_diff_density_max 0.209
_refine_diff_density_min -0.211
_refine_ls_extinction_coef 0.012(4)
_refine_ls_extinction_method SHELXL97_(Sheldrick,_1997)
_refine_ls_goodness_of_fit_ref 0.912
_refine_ls_hydrogen_treatment H_atoms_riding
_refine_ls_matrix_type full
_refine_ls_number_parameters 283
_refine_ls_number_reflns 1949
_refine_ls_number_restraints 1
_refine_ls_restrained_S_all 0.912
_refine_ls_R_factor_all 0.0726
_refine_ls_R_factor_gt 0.0473
_refine_ls_shift/su_max 0.027
_refine_ls_shift/su_mean 0.003
_refine_ls_structure_factor_coef Fsqd
_refine_ls_weighting_details 'w = 1/[\s^2^(Fo^2^)+(0.0945P)^2^+0.5453P] where P=(Fo^2^+2Fc^2^)/3'
_refine_ls_weighting_scheme calc
_refine_ls_wR_factor_ref 0.1458
_reflns_number_gt 1511
_reflns_number_total 1949
_reflns_threshold_expression I>2\s(I)
_cod_data_source_file sk1178.cif
_cod_data_source_block sk1178
_cod_depositor_comments
;
The following automatic conversions were performed:
'_geom_bond_publ_flag' value 'Y' changed to 'y' according to
'/home/saulius/struct/CIF-dictionaries/cif_core.dic' dictionary named
'cif_core.dic' version 2.4.1 from 2010-06-29 (16 times).

Automatic conversion script
Id: cif_fix_enum 1527 2010-12-29 10:47:43Z saulius 

The following automatic conversions were performed:

'_refine_ls_weighting_scheme' value 'calc w =
1/[\s^2^(Fo^2^)+(0.0945P)^2^+0.5453P] where P=(Fo^2^+2Fc^2^)/3' was
changed to 'calc'. New tag '_refine_ls_weighting_details' was
created. The value of the new tag was set to 'w =
1/[\s^2^(Fo^2^)+(0.0945P)^2^+0.5453P] where P=(Fo^2^+2Fc^2^)/3'.

Automatic conversion script
Id: cif_fix_values 3143 2015-03-26 13:38:13Z robertas 
;
_cod_original_sg_symbol_Hall 'P 2y1'
_cod_original_sg_symbol_H-M 'P 21'
_cod_database_code 2007567

loop_
_symmetry_equiv_pos_as_xyz
'x, y, z'
'-x, y+1/2, -z'

loop_
_atom_site_label
_atom_site_fract_x
_atom_site_fract_y
_atom_site_fract_z
_atom_site_U_iso_or_equiv
_atom_site_adp_type
_atom_site_calc_flag
_atom_site_refinement_flags
_atom_site_occupancy
_atom_site_disorder_assembly
_atom_site_disorder_group
_atom_site_type_symbol
O1 .6078(3) .7006(6) .7222(2) .0303(8) Uani d . 1 . . O
C1 .5464(5) .6175(8) .6364(3) .0274(11) Uani d . 1 . . C
H1A .4609 .6912 .6084 .033 Uiso calc R 1 . . H
H1B .5284 .4632 .6399 .033 Uiso calc R 1 . . H
N1 .6366(4) .6512(6) .5847(2) .0268(10) Uani d . 1 . . N
C2 .6494(5) .8590(8) .5551(3) .0272(11) Uani d . 1 . . C
O2 .5887(3) 1.0084(5) .5763(2) .0303(8) Uani d . 1 . . O
N3 .7264(4) .8865(7) .5011(3) .0289(10) Uani d . 1 . . N
C4 .7848(5) .7199(9) .4771(3) .0285(12) Uani d . 1 . . C
C5 .7742(5) .5072(9) .5067(3) .0308(12) Uani d . 1 . . C
H5 .8183 .3901 .4900 .037 Uiso calc R 1 . . H
C6 .6979(5) .4838(8) .5596(3) .0309(12) Uani d . 1 . . C
H6 .6864 .3451 .5803 .037 Uiso calc R 1 . . H
N4 .8580(4) .7703(8) .4214(3) .0330(10) Uani d . 1 . . N
H4A .8636 .9071 .4105 .040 Uiso calc R 1 . . H
C7 .9235(5) .6347(9) .3804(3) .0309(12) Uani d . 1 . . C
O7 .9317(4) .4436(7) .3934(3) .0452(11) Uani d . 1 . . O
C8 .9878(4) .7425(10) .3188(3) .0319(12) Uani d . 1 . . C
C9 .9571(5) .9491(10) .2866(4) .0402(14) Uani d . 1 . . C
H9 .8938 1.0316 .3039 .048 Uiso calc R 1 . . H
C10 1.0203(6) 1.0342(12) .2283(4) .0527(17) Uani d . 1 . . C
H10 .9976 1.1734 .2047 .063 Uiso calc R 1 . . H
C11 1.1143(6) .9187(14) .2050(4) .0571(19) Uani d . 1 . . C
H11 1.1574 .9775 .1659 .069 Uiso calc R 1 . . H
C12 1.1464(6) .7124(14) .2393(4) .0543(19) Uani d . 1 . . C
H12 1.2133 .6328 .2248 .065 Uiso calc R 1 . . H
C13 1.0814(5) .6253(11) .2939(3) .0421(14) Uani d . 1 . . C
H13 1.1009 .4832 .3147 .050 Uiso calc R 1 . . H
C1' .3698(6) .9698(9) .8117(4) .0405(14) Uani d . 1 . . C
H1' .3199 1.1077 .8029 .049 Uiso calc R 1 . . H
O2' .2888(4) .7971(6) .8255(2) .0393(10) Uani d . 1 . . O
C3' .3637(5) .6008(9) .8498(3) .0342(12) Uani d . 1 . . C
H3'A .3014 .4816 .8480 .041 Uiso calc R 1 . . H
H3'B .4241 .6131 .9111 .041 Uiso calc R 1 . . H
C4' .4447(5) .5510(8) .7882(3) .0296(11) Uani d . 1 . . C
H4'A .3847 .4984 .7310 .036 Uiso calc R 1 . . H
H4'B .5093 .4364 .8145 .036 Uiso calc R 1 . . H
C5' .5194(5) .7465(8) .7718(3) .0263(11) Uani d . 1 . . C
C6' .6022(5) .8529(9) .8584(3) .0328(12) Uani d . 1 . . C
H6' .6694 .9498 .8459 .039 Uiso calc R 1 . . H
C7' .5018(6) .9873(9) .8880(3) .0415(14) Uani d . 1 . . C
H7A .5314 1.1377 .8976 .050 Uiso calc R 1 . . H
H7B .4914 .9306 .9437 .050 Uiso calc R 1 . . H
C8' .4150(5) .9167(8) .7312(3) .0310(12) Uani d . 1 . . C
H8'A .3404 .8578 .6813 .037 Uiso calc R 1 . . H
O8' .4710(4) 1.1013(6) .7050(2) .0387(10) Uani d . 1 . . O
H8' .5121 1.0665 .6695 .046 Uiso calc R 1 . . H
O6' .6699(3) .6933(6) .9210(2) .0383(9) Uani d . 1 . . O
O9' .8210(5) .9387(11) .9900(4) .0855(19) Uani d . 1 . . O
C9' .7837(5) .7547(13) .9824(4) .0484(17) Uani d . 1 . . C
C10' .8536(6) .5737(14) 1.0387(4) .060(2) Uani d . 1 . . C
H10A .7898 .4594 1.0375 .090 Uiso calc R 1 . . H
H10B .8932 .6233 1.0997 .090 Uiso calc R 1 . . H
H10C .9238 .5195 1.0160 .090 Uiso calc R 1 . . H

loop_
_atom_site_aniso_label
_atom_site_aniso_U_11
_atom_site_aniso_U_22
_atom_site_aniso_U_33
_atom_site_aniso_U_12
_atom_site_aniso_U_13
_atom_site_aniso_U_23
O1 .0376(18) .0270(19) .0241(15) -.0040(16) .0061(14) -.0009(15)
C1 .036(3) .019(2) .026(2) -.006(2) .007(2) .000(2)
N1 .035(2) .018(2) .026(2) -.0017(19) .0058(18) -.0001(17)
C2 .026(2) .024(3) .028(3) .002(2) .002(2) .001(2)
O2 .0386(19) .0186(18) .0349(18) .0059(16) .0133(15) .0047(15)
N3 .034(2) .025(2) .030(2) -.001(2) .0120(18) .0001(19)
C4 .028(2) .031(3) .023(2) .006(2) .003(2) -.002(2)
C5 .033(3) .027(3) .032(3) .008(2) .010(2) .002(2)
C6 .040(3) .019(3) .029(3) .004(2) .003(2) -.003(2)
N4 .039(2) .028(2) .035(2) .003(2) .0157(19) .003(2)
C7 .027(3) .033(3) .029(2) .004(2) .005(2) -.001(2)
O7 .052(2) .035(2) .052(2) .010(2) .021(2) .0019(19)
C8 .021(2) .040(3) .029(2) -.005(2) -.0013(19) -.009(2)
C9 .040(3) .044(4) .038(3) -.004(3) .014(2) -.003(3)
C10 .069(4) .049(4) .043(3) -.013(4) .022(3) .000(3)
C11 .050(4) .080(6) .049(4) -.010(4) .026(3) -.001(4)
C12 .037(3) .089(6) .043(3) .000(4) .021(3) -.008(4)
C13 .038(3) .052(4) .035(3) .006(3) .009(2) -.007(3)
C1' .064(4) .025(3) .037(3) .012(3) .023(3) .002(2)
O2' .048(2) .031(2) .045(2) .0071(19) .0243(18) .0051(18)
C3' .046(3) .024(3) .033(3) -.002(3) .013(2) .004(2)
C4' .038(3) .017(3) .032(3) -.003(2) .009(2) -.001(2)
C5' .033(2) .022(3) .024(2) .000(2) .009(2) .002(2)
C6' .048(3) .024(3) .023(2) -.010(3) .006(2) .001(2)
C7' .074(4) .021(3) .029(3) -.007(3) .015(3) -.002(2)
C8' .048(3) .022(3) .023(2) .005(2) .012(2) .002(2)
O8' .076(3) .0182(19) .0293(18) .005(2) .0260(18) .0033(16)
O6' .044(2) .039(2) .0252(16) -.0091(19) .0005(15) .0062(17)
O9' .074(3) .077(4) .080(4) -.029(3) -.014(3) -.004(3)
C9' .033(3) .078(5) .032(3) -.008(4) .007(2) .005(3)
C10' .042(3) .088(6) .047(3) .003(4) .007(3) .022(4)

loop_
_atom_type_symbol
_atom_type_description
_atom_type_scat_dispersion_real
_atom_type_scat_dispersion_imag
_atom_type_scat_source
C C 0.0033 0.0016 'International Tables Vol C Tables 4.2.6.8 and 6.1.1.4'
H H 0.0000 0.0000 'International Tables Vol C Tables 4.2.6.8 and 6.1.1.4'
N N 0.0061 0.0033 'International Tables Vol C Tables 4.2.6.8 and 6.1.1.4'
O O 0.0106 0.0060 'International Tables Vol C Tables 4.2.6.8 and 6.1.1.4'

loop_
_geom_angle_atom_site_label_1
_geom_angle_atom_site_label_2
_geom_angle_atom_site_label_3
_geom_angle
C1 O1 C5' 115.0(3)
O1 C1 N1 107.8(4)
C6 N1 C2 121.0(4)
C6 N1 C1 120.6(4)
C2 N1 C1 118.1(4)
O2 C2 N3 122.3(5)
O2 C2 N1 119.9(4)
N3 C2 N1 117.7(4)
C4 N3 C2 120.1(4)
N3 C4 N4 114.0(5)
N3 C4 C5 123.3(4)
N4 C4 C5 122.7(5)
C6 C5 C4 115.6(5)
C5 C6 N1 122.3(5)
C7 N4 C4 128.6(5)
O7 C7 N4 123.3(5)
O7 C7 C8 121.8(5)
N4 C7 C8 114.9(5)
C13 C8 C9 119.7(6)
C13 C8 C7 116.8(5)
C9 C8 C7 123.5(5)
C8 C9 C10 119.4(6)
C11 C10 C9 120.6(7)
C10 C11 C12 119.4(6)
C13 C12 C11 120.2(6)
C12 C13 C8 120.6(6)
O2' C1' C8' 108.5(4)
O2' C1' C7' 111.7(4)
C8' C1' C7' 103.4(5)
C1' O2' C3' 112.2(4)
O2' C3' C4' 112.0(4)
C3' C4' C5' 111.7(4)
O1 C5' C4' 113.3(4)
O1 C5' C8' 114.8(4)
C4' C5' C8' 106.8(4)
O1 C5' C6' 107.1(4)
C4' C5' C6' 112.2(4)
C8' C5' C6' 102.3(4)
O6' C6' C5' 110.0(4)
O6' C6' C7' 114.4(4)
C5' C6' C7' 104.8(4)
C6' C7' C1' 105.2(4)
O8' C8' C5' 112.4(4)
O8' C8' C1' 109.4(4)
C5' C8' C1' 99.8(4)
C9' O6' C6' 116.4(5)
O9' C9' O6' 122.2(6)
O9' C9' C10' 125.4(6)
O6' C9' C10' 112.5(6)

loop_
_geom_bond_atom_site_label_1
_geom_bond_atom_site_label_2
_geom_bond_site_symmetry_2
_geom_bond_distance
_geom_bond_publ_flag
O1 C1 . 1.416(5) y
O1 C5' . 1.424(6) y
C1 N1 . 1.452(6) y
N1 C6 . 1.356(6) y
N1 C2 . 1.405(6) y
C2 O2 . 1.239(6) y
C2 N3 . 1.362(6) y
N3 C4 . 1.327(7) y
C4 N4 . 1.379(6) y
C4 C5 . 1.430(8) ?
C5 C6 . 1.339(8) ?
N4 C7 . 1.379(7) y
C7 O7 . 1.214(7) ?
C7 C8 . 1.512(8) ?
C8 C13 . 1.383(8) ?
C8 C9 . 1.393(9) ?
C9 C10 . 1.403(8) ?
C10 C11 . 1.369(9) ?
C11 C12 . 1.404(11) ?
C12 C13 . 1.374(8) ?
C1' O2' . 1.439(7) y
C1' C8' . 1.533(7) ?
C1' C7' . 1.544(8) ?
O2' C3' . 1.449(6) y
C3' C4' . 1.517(7) ?
C4' C5' . 1.523(7) ?
C5' C8' . 1.527(7) ?
C5' C6' . 1.537(6) ?
C6' O6' . 1.437(6) y
C6' C7' . 1.537(8) ?
C8' O8' . 1.419(6) y
O6' C9' . 1.350(7) y
O9' C9' . 1.213(9) y
C9' C10' . 1.492(10) ?

loop_
_geom_hbond_atom_site_label_D
_geom_hbond_atom_site_label_H
_geom_hbond_atom_site_label_A
_geom_hbond_distance_DH
_geom_hbond_distance_HA
_geom_hbond_distance_DA
_geom_hbond_angle_DHA
O8' H8' O2 0.84 1.93 2.762(5) 172.3

loop_
_geom_torsion_atom_site_label_1
_geom_torsion_atom_site_label_2
_geom_torsion_atom_site_label_3
_geom_torsion_atom_site_label_4
_geom_torsion
C5' O1 C1 N1 159.9(4)
O1 C1 N1 C6 111.0(5)
O1 C1 N1 C2 -74.4(5)
C6 N1 C2 O2 177.4(4)
C1 N1 C2 O2 2.8(7)
C6 N1 C2 N3 -0.6(7)
C1 N1 C2 N3 -175.2(4)
O2 C2 N3 C4 -176.9(5)
N1 C2 N3 C4 1.0(7)
C2 N3 C4 N4 179.1(4)
C2 N3 C4 C5 -1.6(7)
N3 C4 C5 C6 1.6(7)
N4 C4 C5 C6 -179.1(4)
C4 C5 C6 N1 -1.1(7)
C2 N1 C6 C5 0.7(7)
C1 N1 C6 C5 175.2(4)
N3 C4 N4 C7 -175.8(5)
C5 C4 N4 C7 4.9(7)
C4 N4 C7 O7 -4.7(8)
C4 N4 C7 C8 176.4(4)
O7 C7 C8 C13 -14.7(7)
N4 C7 C8 C13 164.2(4)
O7 C7 C8 C9 165.0(5)
N4 C7 C8 C9 -16.1(7)
C13 C8 C9 C10 0.9(7)
C7 C8 C9 C10 -178.8(5)
C8 C9 C10 C11 -1.9(8)
C9 C10 C11 C12 0.6(9)
C10 C11 C12 C13 1.8(9)
C11 C12 C13 C8 -2.8(8)
C9 C8 C13 C12 1.5(8)
C7 C8 C13 C12 -178.8(5)
C8' C1' O2' C3' 65.3(5)
C7' C1' O2' C3' -48.1(5)
C1' O2' C3' C4' -48.8(5)
O2' C3' C4' C5' 46.1(6)
C1 O1 C5' C4' 60.8(5)
C1 O1 C5' C8' -62.2(6)
C1 O1 C5' C6' -175.0(4)
C3' C4' C5' O1 173.5(4)
C3' C4' C5' C8' -59.1(5)
C3' C4' C5' C6' 52.2(5)
O1 C5' C6' O6' -81.7(5)
C4' C5' C6' O6' 43.2(5)
C8' C5' C6' O6' 157.3(4)
O1 C5' C6' C7' 154.9(4)
C4' C5' C6' C7' -80.3(5)
C8' C5' C6' C7' 33.8(5)
O6' C6' C7' C1' -126.5(5)
C5' C6' C7' C1' -5.9(5)
O2' C1' C7' C6' 92.4(5)
C8' C1' C7' C6' -24.1(5)
O1 C5' C8' O8' -48.1(5)
C4' C5' C8' O8' -174.5(4)
C6' C5' C8' O8' 67.5(5)
O1 C5' C8' C1' -163.9(4)
C4' C5' C8' C1' 69.6(5)
C6' C5' C8' C1' -48.4(5)
O2' C1' C8' O8' 167.9(4)
C7' C1' C8' O8' -73.4(5)
O2' C1' C8' C5' -74.0(5)
C7' C1' C8' C5' 44.7(5)
C5' C6' O6' C9' 153.4(4)
C7' C6' O6' C9' -88.9(6)
C6' O6' C9' O9' 6.7(9)
C6' O6' C9' C10' -174.4(5)

loop_
_cod_related_entry_id
_cod_related_entry_database
_cod_related_entry_code
1 ChemSpider 21185835
